data_7718673
loop_
_publ_author_name
'Mikhailov, Artem A.'
'Tiognou, Appolinaire Tchoutchoua'
'Brovko, Anastasiya O.'
'Kostin, Gennadiy A.'
'Schaniel, Dominik'

_publ_section_title
;
 Exploring the photoswitching pathways and efficiency of NO isomerization
 in ethylenediamine ruthenium nitrosyl complexes.
;
_journal_issue 22
_journal_name_full 'Dalton transactions (Cambridge, England : 2003)'
_journal_page_first 8918
_journal_page_last 8931
_journal_paper_doi 10.1039/d5dt00549c
_journal_volume 54
_journal_year 2025
_chemical_formula_moiety 'C4 H17 N5 O2 Ru, 2(N O3)'
_chemical_formula_sum 'C4 H17 N7 O8 Ru'
_chemical_formula_weight 392.32
_space_group_crystal_system orthorhombic
_space_group_IT_number 19
_space_group_name_Hall 'P 2ac 2ab'
_space_group_name_H-M_alt 'P 21 21 21'
_atom_sites_solution_hydrogens mixed
_audit_creation_date 2025-04-09
_audit_creation_method
;
Olex2 1.3
(compiled 2020.11.12 svn.r5f609507 for OlexSys, GUI svn.r6408)
;
_audit_update_record
;
2025-04-09 deposited with the CCDC.	2025-05-02 downloaded from the CCDC.
;
_cell_angle_alpha 90
_cell_angle_beta 90
_cell_angle_gamma 90
_cell_formula_units_Z 4
_cell_length_a 8.8117(4)
_cell_length_b 9.1391(4)
_cell_length_c 16.4948(9)
_cell_measurement_reflns_used 6975
_cell_measurement_temperature 100.15
_cell_measurement_theta_max 30.8660
_cell_measurement_theta_min 2.5700
_cell_volume 1328.34(11)
_computing_cell_refinement 'CrysAlisPro 1.171.42.49 (Rigaku OD, 2022)'
_computing_data_collection 'CrysAlisPro 1.171.42.49 (Rigaku OD, 2022)'
_computing_data_reduction 'CrysAlisPro 1.171.42.49 (Rigaku OD, 2022)'
_computing_molecular_graphics 'Olex2 1.3 (Dolomanov et al., 2009)'
_computing_publication_material 'Olex2 1.3 (Dolomanov et al., 2009)'
_computing_structure_refinement 'SHELXL 2018/3 (Sheldrick, 2015)'
_computing_structure_solution 'SHELXT  (Sheldrick, 2015)'
_diffrn_ambient_temperature 100.15
_diffrn_measured_fraction_theta_full 1.000
_diffrn_measured_fraction_theta_max 0.924
_diffrn_measurement_device_type 'SuperNova, Dual, Cu at home/near, Atlas'
_diffrn_radiation_type MoK\a
_diffrn_radiation_wavelength 0.71073
_diffrn_reflns_av_R_equivalents 0.0419
_diffrn_reflns_av_unetI/netI 0.0564
_diffrn_reflns_Laue_measured_fraction_full 1.000
_diffrn_reflns_Laue_measured_fraction_max 0.924
_diffrn_reflns_limit_h_max 12
_diffrn_reflns_limit_h_min -12
_diffrn_reflns_limit_k_max 12
_diffrn_reflns_limit_k_min -12
_diffrn_reflns_limit_l_max 23
_diffrn_reflns_limit_l_min -22
_diffrn_reflns_number 10892
_diffrn_reflns_point_group_measured_fraction_full 1.000
_diffrn_reflns_point_group_measured_fraction_max 0.921
_diffrn_reflns_theta_full 25.242
_diffrn_reflns_theta_max 31.101
_diffrn_reflns_theta_min 2.470
_exptl_absorpt_coefficient_mu 1.233
_exptl_absorpt_correction_T_max 1.00000
_exptl_absorpt_correction_T_min 0.34735
_exptl_absorpt_correction_type multi-scan
_exptl_absorpt_process_details
;
"CrysAlisPro 1.171.42.49 (Rigaku Oxford Diffraction, 2022)
Empirical absorption correction using spherical harmonics,
implemented in SCALE3 ABSPACK scaling algorithm."
;
_exptl_crystal_colour 'clear dark green'
_exptl_crystal_colour_lustre clear
_exptl_crystal_colour_modifier dark
_exptl_crystal_colour_primary green
_exptl_crystal_density_diffrn 1.962
_exptl_crystal_description block
_exptl_crystal_F_000 792
_exptl_crystal_size_max 0.2
_exptl_crystal_size_mid 0.1
_exptl_crystal_size_min 0.05
_refine_diff_density_max 1.312
_refine_diff_density_min -0.854
_refine_diff_density_rms 0.135
_refine_ls_abs_structure_details
;
 Refined as a perfect inversion twin.
;
_refine_ls_abs_structure_Flack 0.5
_refine_ls_extinction_method none
_refine_ls_goodness_of_fit_ref 1.082
_refine_ls_hydrogen_treatment constr
_refine_ls_matrix_type full
_refine_ls_number_parameters 208
_refine_ls_number_reflns 3779
_refine_ls_number_restraints 2
_refine_ls_restrained_S_all 1.082
_refine_ls_R_factor_all 0.0463
_refine_ls_R_factor_gt 0.0369
_refine_ls_shift/su_max 0.001
_refine_ls_shift/su_mean 0.000
_refine_ls_structure_factor_coef Fsqd
_refine_ls_weighting_details 'w=1/[\s^2^(Fo^2^)+(0.0315P)^2^+0.5425P] where P=(Fo^2^+2Fc^2^)/3'
_refine_ls_weighting_scheme calc
_refine_ls_wR_factor_gt 0.0753
_refine_ls_wR_factor_ref 0.0823
_reflns_Friedel_coverage 0.748
_reflns_Friedel_fraction_full 1.000
_reflns_Friedel_fraction_max 0.917
_reflns_number_gt 3371
_reflns_number_total 3779
_reflns_threshold_expression 'I > 2\s(I)'
_cod_data_source_file d5dt00549c2.cif
_cod_data_source_block '[ruen2(on)oh]-ms1_2nd_auto'
_cod_depositor_comments 'Adding full bibliography for 7718667--7718675.cif.'
_cod_original_cell_volume 1328.34(12)
_cod_database_code 7718673
_shelx_shelxl_version_number 2018/3
_shelx_space_group_comment
;
The symmetry employed for this shelxl refinement is uniquely defined
by the following loop, which should always be used as a source of
symmetry information in preference to the above space-group names.
They are only intended as comments.
;
_shelx_estimated_absorpt_t_max 0.941
_shelx_estimated_absorpt_t_min 0.791
_olex2_refinement_description
;
1. Fixed Uiso
 At 1.2 times of:
  All C(H,H) groups, All N(H,H) groups
 At 1.5 times of:
  All O(H) groups
2. Restrained distances
 Ru1-N1
 1.745 with sigma of 0.001
 O1-N1
 1.151 with sigma of 0.001
3. Uiso/Uaniso restraints and constraints
Uanis(O1) = Uanis(N1A)
Uanis(N1) = Uanis(O1A)
4. Others
 Sof(O1)=Sof(N1)=1-FVAR(1)
 Sof(O1A)=Sof(N1A)=FVAR(1)
 Sof(C5)=Sof(H5C)=Sof(H5D)=Sof(C6)=Sof(H6A)=Sof(H6B)=1-FVAR(2)
 Sof(C3)=Sof(H3C)=Sof(H3D)=Sof(C4)=Sof(H4C)=Sof(H4D)=FVAR(2)
5.a Rotating group:
 O2(H2)
5.b Secondary CH2 refined with riding coordinates:
 N3(H3A,H3B), N4(H4A,H4B), N2(H2A,H2B), N5(H5A,H5B), C1(H1A,H1B), C2(H2C,H2D),
 C3(H3C,H3D), C4(H4C,H4D), C5(H5C,H5D), C6(H6A,H6B)
;
_olex2_submission_special_instructions 'No special instructions were received'

loop_
_space_group_symop_operation_xyz
'x, y, z'
'-x+1/2, -y, z+1/2'
'-x, y+1/2, -z+1/2'
'x+1/2, -y+1/2, -z'

loop_
_atom_site_label
_atom_site_type_symbol
_atom_site_fract_x
_atom_site_fract_y
_atom_site_fract_z
_atom_site_U_iso_or_equiv
_atom_site_adp_type
_atom_site_occupancy
_atom_site_site_symmetry_order
_atom_site_calc_flag
_atom_site_refinement_flags_posn
_atom_site_refinement_flags_adp
_atom_site_refinement_flags_occupancy
_atom_site_disorder_assembly
_atom_site_disorder_group
Ru1 Ru 0.71122(4) 0.71083(4) 0.25432(2) 0.01259(10) Uani 1 1 d D . . . .
O2 O 0.5411(3) 0.8466(3) 0.2579(3) 0.0181(7) Uani 1 1 d . . . . .
H2 H 0.456603 0.798102 0.265330 0.027 Uiso 1 1 d R U . . .
O5 O 0.7169(4) 0.1561(4) 0.1955(2) 0.0262(8) Uani 1 1 d . . . . .
O1A O 0.866(2) 0.577(3) 0.250(5) 0.012(4) Uani 0.49(4) 1 d . . P A 1
N3 N 0.7976(6) 0.8472(5) 0.1631(2) 0.0158(9) Uani 1 1 d . . . . .
H3A H 0.790597 0.942442 0.178845 0.019 Uiso 1 1 calc R U . . .
H3B H 0.897175 0.826184 0.154275 0.019 Uiso 1 1 calc R U . . .
N4 N 0.7918(6) 0.8257(5) 0.3561(2) 0.0184(9) Uani 1 1 d . . . . .
H4A H 0.888447 0.797061 0.367346 0.022 Uiso 1 1 calc R U . B 1
H4B H 0.793048 0.923267 0.345184 0.022 Uiso 1 1 calc R U . B 1
N7 N 0.8196(6) 0.2194(8) 0.3857(3) 0.0273(13) Uani 1 1 d . . . . .
N6 N 0.7985(7) 0.2247(5) 0.1445(3) 0.0204(9) Uani 1 1 d . . . . .
N1A N 0.959(3) 0.485(3) 0.237(5) 0.022(4) Uani 0.49(4) 1 d . . P A 1
N2 N 0.6033(5) 0.6136(5) 0.1560(2) 0.0143(9) Uani 1 1 d . . . . .
H2A H 0.610224 0.514535 0.159992 0.017 Uiso 1 1 calc R U . . .
H2B H 0.503270 0.638383 0.155905 0.017 Uiso 1 1 calc R U . . .
O4 O 0.9168(5) 0.1694(6) 0.1182(3) 0.0314(11) Uani 1 1 d . . . . .
N5 N 0.6068(6) 0.5867(6) 0.3459(3) 0.0191(10) Uani 1 1 d . . . . .
H5A H 0.504435 0.599153 0.344139 0.023 Uiso 1 1 calc R U . C 1
H5B H 0.627504 0.489963 0.338720 0.023 Uiso 1 1 calc R U . C 1
O7 O 0.9392(6) 0.1538(7) 0.4005(3) 0.0469(15) Uani 1 1 d . . . . .
O8 O 0.7015(5) 0.1440(8) 0.3913(3) 0.0587(17) Uani 1 1 d . . . . .
C1 C 0.6756(7) 0.6634(7) 0.0794(3) 0.0191(15) Uani 1 1 d . . . . .
H1A H 0.606074 0.647110 0.033157 0.023 Uiso 1 1 calc R U . . .
H1B H 0.770209 0.607850 0.069542 0.023 Uiso 1 1 calc R U . . .
O3 O 0.7591(8) 0.3480(5) 0.1222(3) 0.0503(18) Uani 1 1 d . . . . .
C2 C 0.7104(9) 0.8246(6) 0.0880(3) 0.0188(11) Uani 1 1 d . . . . .
H2C H 0.769937 0.858708 0.040787 0.023 Uiso 1 1 calc R U . . .
H2D H 0.614726 0.881302 0.090166 0.023 Uiso 1 1 calc R U . . .
O6 O 0.8259(10) 0.3459(6) 0.3655(3) 0.070(2) Uani 1 1 d . . . . .
C3 C 0.696(2) 0.798(2) 0.4260(8) 0.025(5) Uani 0.48(3) 1 d . . P D 1
H3C H 0.599047 0.852513 0.421183 0.030 Uiso 0.48(3) 1 calc R U P D 1
H3D H 0.747460 0.828780 0.476512 0.030 Uiso 0.48(3) 1 calc R U P D 1
C4 C 0.668(3) 0.638(2) 0.4262(11) 0.026(5) Uani 0.48(3) 1 d . . P D 1
H4C H 0.594385 0.613337 0.469519 0.032 Uiso 0.48(3) 1 calc R U P D 1
H4D H 0.763991 0.585765 0.438082 0.032 Uiso 0.48(3) 1 calc R U P D 1
O1 O 0.969(2) 0.516(3) 0.241(4) 0.022(4) Uani 0.51(4) 1 d D . P A 2
N1 N 0.872(3) 0.600(3) 0.245(6) 0.012(4) Uani 0.51(4) 1 d D . P A 2
C5 C 0.7535(17) 0.7352(18) 0.4336(7) 0.018(3) Uani 0.52(3) 1 d . . P D 2
H5C H 0.830627 0.657843 0.441955 0.022 Uiso 0.52(3) 1 calc R U P D 2
H5D H 0.752898 0.799602 0.481849 0.022 Uiso 0.52(3) 1 calc R U P D 2
C6 C 0.599(2) 0.6675(16) 0.4217(8) 0.016(3) Uani 0.52(3) 1 d . . P D 2
H6A H 0.574844 0.600857 0.467210 0.019 Uiso 0.52(3) 1 calc R U P D 2
H6B H 0.520227 0.744246 0.418759 0.019 Uiso 0.52(3) 1 calc R U P D 2

loop_
_atom_site_aniso_label
_atom_site_aniso_U_11
_atom_site_aniso_U_22
_atom_site_aniso_U_33
_atom_site_aniso_U_23
_atom_site_aniso_U_13
_atom_site_aniso_U_12
Ru1 0.01322(16) 0.01120(15) 0.01336(17) 0.00000(17) -0.0005(2) -0.00023(13)
O2 0.0148(13) 0.0154(14) 0.0241(19) 0.0008(18) 0.0032(19) 0.0027(12)
O5 0.0240(18) 0.0201(19) 0.034(2) 0.0033(16) 0.006(2) -0.0002(18)
O1A 0.017(2) 0.004(8) 0.014(9) 0.004(11) 0.001(3) 0.000(4)
N3 0.014(2) 0.014(2) 0.018(2) -0.0001(16) -0.001(2) -0.003(2)
N4 0.018(2) 0.024(2) 0.0135(19) -0.0048(16) -0.001(2) -0.006(2)
N7 0.021(3) 0.042(3) 0.019(2) 0.000(3) 0.006(2) -0.011(3)
N6 0.027(2) 0.015(2) 0.019(2) 0.0009(18) -0.007(2) -0.002(2)
N1A 0.029(3) 0.011(9) 0.025(6) -0.006(12) -0.007(4) 0.013(5)
N2 0.014(2) 0.011(2) 0.017(2) -0.0001(17) -0.0025(19) 0.0008(18)
O4 0.022(2) 0.036(3) 0.036(2) 0.006(2) 0.001(2) 0.004(2)
N5 0.021(2) 0.019(2) 0.018(2) 0.0035(19) 0.000(2) -0.005(2)
O7 0.038(3) 0.045(3) 0.058(3) -0.002(3) 0.010(3) 0.015(3)
O8 0.028(2) 0.113(5) 0.035(3) 0.016(3) -0.006(2) -0.028(3)
C1 0.024(4) 0.021(3) 0.012(2) -0.002(2) 0.000(2) 0.000(2)
O3 0.088(5) 0.018(2) 0.045(3) 0.0110(19) 0.032(3) 0.020(3)
C2 0.024(3) 0.020(3) 0.013(2) 0.0029(18) -0.002(3) 0.004(3)
O6 0.129(7) 0.029(3) 0.051(3) 0.016(2) 0.005(4) 0.024(4)
C3 0.028(9) 0.031(10) 0.016(6) -0.008(6) 0.008(6) -0.012(8)
C4 0.037(13) 0.017(7) 0.025(7) 0.000(6) 0.001(8) -0.002(7)
O1 0.029(3) 0.011(9) 0.025(6) -0.006(12) -0.007(4) 0.013(5)
N1 0.017(2) 0.004(8) 0.014(9) 0.004(11) 0.001(3) 0.000(4)
C5 0.020(6) 0.021(7) 0.013(5) 0.003(5) 0.004(4) 0.001(5)
C6 0.018(7) 0.017(6) 0.012(5) 0.005(4) 0.004(5) 0.002(5)

loop_
_atom_type_symbol
_atom_type_description
_atom_type_scat_dispersion_real
_atom_type_scat_dispersion_imag
_atom_type_scat_source
C C 0.0033 0.0016 'International Tables Vol C Tables 4.2.6.8 and 6.1.1.4'
H H 0.0000 0.0000 'International Tables Vol C Tables 4.2.6.8 and 6.1.1.4'
N N 0.0061 0.0033 'International Tables Vol C Tables 4.2.6.8 and 6.1.1.4'
O O 0.0106 0.0060 'International Tables Vol C Tables 4.2.6.8 and 6.1.1.4'
Ru Ru -1.2594 0.8363 'International Tables Vol C Tables 4.2.6.8 and 6.1.1.4'

loop_
_geom_angle_atom_site_label_1
_geom_angle_atom_site_label_2
_geom_angle_atom_site_label_3
_geom_angle
_geom_angle_site_symmetry_1
_geom_angle_site_symmetry_3
_geom_angle_publ_flag
O2 Ru1 N3 85.53(17) . . ?
O2 Ru1 N4 85.27(18) . . ?
O2 Ru1 N2 86.78(17) . . ?
O2 Ru1 N5 89.17(18) . . ?
O1A Ru1 O2 177.6(13) . . ?
O1A Ru1 N3 95.7(18) . . ?
O1A Ru1 N4 97(2) . . ?
O1A Ru1 N2 91(2) . . ?
O1A Ru1 N5 89.6(18) . . ?
N3 Ru1 N4 98.84(16) . . ?
N3 Ru1 N5 174.70(19) . . ?
N2 Ru1 N3 81.97(17) . . ?
N2 Ru1 N4 171.92(19) . . ?
N2 Ru1 N5 97.45(15) . . ?
N5 Ru1 N4 80.99(18) . . ?
N1 Ru1 O2 175(2) . . ?
N1 Ru1 N3 89(2) . . ?
N1 Ru1 N4 95(3) . . ?
N1 Ru1 N2 93(3) . . ?
N1 Ru1 N5 96(2) . . ?
Ru1 O2 H2 109.7 . . ?
N1A O1A Ru1 171(7) . . ?
Ru1 N3 H3A 109.8 . . ?
Ru1 N3 H3B 109.8 . . ?
H3A N3 H3B 108.3 . . ?
C2 N3 Ru1 109.3(3) . . ?
C2 N3 H3A 109.8 . . ?
C2 N3 H3B 109.8 . . ?
Ru1 N4 H4A 109.5 . . ?
Ru1 N4 H4B 109.5 . . ?
H4A N4 H4B 108.1 . . ?
C3 N4 Ru1 110.5(6) . . ?
C3 N4 H4A 109.5 . . ?
C3 N4 H4B 109.5 . . ?
C5 N4 Ru1 108.4(5) . . ?
O7 N7 O8 115.3(6) . . ?
O6 N7 O7 118.7(7) . . ?
O6 N7 O8 125.9(7) . . ?
O4 N6 O5 120.5(5) . . ?
O3 N6 O5 119.2(6) . . ?
O3 N6 O4 120.3(6) . . ?
Ru1 N2 H2A 109.7 . . ?
Ru1 N2 H2B 109.7 . . ?
H2A N2 H2B 108.2 . . ?
C1 N2 Ru1 109.6(3) . . ?
C1 N2 H2A 109.7 . . ?
C1 N2 H2B 109.7 . . ?
Ru1 N5 H5A 110.1 . . ?
Ru1 N5 H5B 110.1 . . ?
H5A N5 H5B 108.4 . . ?
C4 N5 Ru1 108.0(8) . . ?
C4 N5 H5A 110.1 . . ?
C4 N5 H5B 110.1 . . ?
C6 N5 Ru1 111.4(6) . . ?
N2 C1 H1A 110.1 . . ?
N2 C1 H1B 110.1 . . ?
N2 C1 C2 107.8(4) . . ?
H1A C1 H1B 108.5 . . ?
C2 C1 H1A 110.1 . . ?
C2 C1 H1B 110.1 . . ?
N3 C2 C1 108.8(4) . . ?
N3 C2 H2C 109.9 . . ?
N3 C2 H2D 109.9 . . ?
C1 C2 H2C 109.9 . . ?
C1 C2 H2D 109.9 . . ?
H2C C2 H2D 108.3 . . ?
N4 C3 H3C 110.6 . . ?
N4 C3 H3D 110.6 . . ?
N4 C3 C4 105.6(16) . . ?
H3C C3 H3D 108.7 . . ?
C4 C3 H3C 110.6 . . ?
C4 C3 H3D 110.6 . . ?
N5 C4 H4C 109.4 . . ?
N5 C4 H4D 109.4 . . ?
C3 C4 N5 111.3(16) . . ?
C3 C4 H4C 109.4 . . ?
C3 C4 H4D 109.4 . . ?
H4C C4 H4D 108.0 . . ?
O1 N1 Ru1 173(4) . . ?
N4 C5 H5C 110.1 . . ?
N4 C5 H5D 110.1 . . ?
H5C C5 H5D 108.5 . . ?
C6 C5 N4 107.8(11) . . ?
C6 C5 H5C 110.1 . . ?
C6 C5 H5D 110.1 . . ?
N5 C6 C5 106.2(12) . . ?
N5 C6 H6A 110.5 . . ?
N5 C6 H6B 110.5 . . ?
C5 C6 H6A 110.5 . . ?
C5 C6 H6B 110.5 . . ?
H6A C6 H6B 108.7 . . ?

loop_
_geom_bond_atom_site_label_1
_geom_bond_atom_site_label_2
_geom_bond_distance
_geom_bond_site_symmetry_2
_geom_bond_publ_flag
Ru1 O2 1.947(3) . ?
Ru1 O1A 1.835(10) . ?
Ru1 N3 2.097(4) . ?
Ru1 N4 2.104(4) . ?
Ru1 N2 2.080(4) . ?
Ru1 N5 2.101(5) . ?
Ru1 N1 1.7450(14) . ?
O2 H2 0.8755 . ?
O5 N6 1.271(6) . ?
O1A N1A 1.20(2) . ?
N3 H3A 0.9100 . ?
N3 H3B 0.9100 . ?
N3 C2 1.472(7) . ?
N4 H4A 0.9100 . ?
N4 H4B 0.9100 . ?
N4 C3 1.451(14) . ?
N4 C5 1.559(12) . ?
N7 O7 1.236(8) . ?
N7 O8 1.252(7) . ?
N7 O6 1.204(7) . ?
N6 O4 1.238(7) . ?
N6 O3 1.235(6) . ?
N2 H2A 0.9100 . ?
N2 H2B 0.9100 . ?
N2 C1 1.485(7) . ?
N5 H5A 0.9100 . ?
N5 H5B 0.9100 . ?
N5 C4 1.504(18) . ?
N5 C6 1.454(14) . ?
C1 H1A 0.9900 . ?
C1 H1B 0.9900 . ?
C1 C2 1.511(8) . ?
C2 H2C 0.9900 . ?
C2 H2D 0.9900 . ?
C3 H3C 0.9900 . ?
C3 H3D 0.9900 . ?
C3 C4 1.49(3) . ?
C4 H4C 0.9900 . ?
C4 H4D 0.9900 . ?
O1 N1 1.1510(14) . ?
C5 H5C 0.9900 . ?
C5 H5D 0.9900 . ?
C5 C6 1.51(2) . ?
C6 H6A 0.9900 . ?
C6 H6B 0.9900 . ?

loop_
_geom_torsion_atom_site_label_1
_geom_torsion_atom_site_label_2
_geom_torsion_atom_site_label_3
_geom_torsion_atom_site_label_4
_geom_torsion
_geom_torsion_site_symmetry_1
_geom_torsion_site_symmetry_2
_geom_torsion_site_symmetry_3
_geom_torsion_site_symmetry_4
_geom_torsion_publ_flag
Ru1 N3 C2 C1 -39.2(6) . . . . ?
Ru1 N4 C3 C4 45(2) . . . . ?
Ru1 N4 C5 C6 -38.1(15) . . . . ?
Ru1 N2 C1 C2 -40.2(6) . . . . ?
Ru1 N5 C4 C3 36(2) . . . . ?
Ru1 N5 C6 C5 -45.7(15) . . . . ?
N4 C3 C4 N5 -53(3) . . . . ?
N4 C5 C6 N5 54.5(18) . . . . ?
N2 C1 C2 N3 52.7(7) . . . . ?
